data_7702720
loop_
_publ_author_name
'Sarkar, Biprajit'
'Laye, Rebecca H.'
'Mondal, Biplab'
'Chakraborty, Soma'
'Paul, Rowena L.'
'Jeffery, John C.'
'Puranik, Vedavati G.'
'Ward, Michael D.'
'Kumar Lahiri, Goutam'

_publ_section_title
;
 Synthesis, structure and spectroelectrochemical properties of a dinuclear
 ruthenium complex exhibiting a strong electronic interaction across a
 1,2,4,5-tetrazine bridging ligand
;
_journal_issue 9
_journal_name_full 'Journal of the Chemical Society, Dalton Transactions'
_journal_page_first 2097
_journal_paper_doi 10.1039/b108296e
_journal_year 2002
_chemical_formula_sum 'C52 H50 Cl4 N16 O18 Ru2'
_chemical_formula_weight 1531.02
_space_group_IT_number 29
_space_group_name_Hall 'P 2c -2ac'
_space_group_name_H-M_alt 'P c a 21'
_symmetry_cell_setting orthorhombic
_symmetry_space_group_name_H-M 'P c a 21'
_atom_sites_solution_hydrogens geom
_atom_sites_solution_primary direct
_atom_sites_solution_secondary difmap
_audit_creation_method SHELXL-97
_cell_angle_alpha 90.00
_cell_angle_beta 90.00
_cell_angle_gamma 90.00
_cell_formula_units_Z 4
_cell_length_a 23.861(3)
_cell_length_b 13.452(2)
_cell_length_c 19.238(3)
_cell_measurement_temperature 173(2)
_cell_volume 6175.0(15)
_computing_structure_refinement 'SHELXL-97 (Sheldrick, 1997)'
_computing_structure_solution 'SHELXS-97 (Sheldrick, 1997)'
_diffrn_ambient_temperature 173(2)
_diffrn_measured_fraction_theta_full 1.000
_diffrn_measured_fraction_theta_max 1.000
_diffrn_measurement_device_type 'Siemens SMART Area Detector'
_diffrn_measurement_method '\w rotation with narrow frames (0.3 degrees)'
_diffrn_radiation_monochromator graphite
_diffrn_radiation_source 'fine-focus sealed tube'
_diffrn_radiation_type MoK\a
_diffrn_radiation_wavelength 0.71073
_diffrn_reflns_av_R_equivalents 0.0940
_diffrn_reflns_av_sigmaI/netI 0.0836
_diffrn_reflns_limit_h_max 22
_diffrn_reflns_limit_h_min -17
_diffrn_reflns_limit_k_max 12
_diffrn_reflns_limit_k_min -12
_diffrn_reflns_limit_l_max 18
_diffrn_reflns_limit_l_min -18
_diffrn_reflns_number 19343
_diffrn_reflns_theta_full 20.03
_diffrn_reflns_theta_max 20.03
_diffrn_reflns_theta_min 1.51
_exptl_absorpt_coefficient_mu '0.746 Empirical, pseudo-azimuthal scan (SADABS)'
_exptl_absorpt_correction_T_max 0.93
_exptl_absorpt_correction_T_min 0.86
_exptl_crystal_colour purple
_exptl_crystal_density_diffrn 1.647
_exptl_crystal_density_method 'not measured'
_exptl_crystal_description block
_exptl_crystal_F_000 3096
_exptl_crystal_size_max 0.2
_exptl_crystal_size_mid 0.2
_exptl_crystal_size_min 0.1
_refine_diff_density_max 0.834
_refine_diff_density_min -0.568
_refine_diff_density_rms 0.135
_refine_ls_abs_structure_details 'Flack H D (1983), Acta Cryst. A39, 876-881'
_refine_ls_abs_structure_Flack 0.32(11)
_refine_ls_extinction_method none
_refine_ls_goodness_of_fit_ref 1.011
_refine_ls_hydrogen_treatment mixed
_refine_ls_matrix_type full
_refine_ls_number_parameters 557
_refine_ls_number_reflns 5758
_refine_ls_number_restraints 61
_refine_ls_restrained_S_all 1.010
_refine_ls_R_factor_all 0.1204
_refine_ls_R_factor_gt 0.0790
_refine_ls_shift/su_max 0.009
_refine_ls_shift/su_mean 0.001
_refine_ls_structure_factor_coef Fsqd
_refine_ls_weighting_details 'calc w==1/[\s^2^(Fo^2^)+(0.1406P)^2^+31.1737P] where P==(Fo^2^+2Fc^2^)/3'
_refine_ls_weighting_scheme calc
_refine_ls_wR_factor_gt 0.1977
_refine_ls_wR_factor_ref 0.2325
_reflns_number_gt 4023
_reflns_number_total 5758
_reflns_threshold_expression >2sigma(I)
_cod_data_source_file b108296e.txt
_cod_data_source_block Cif_for_1
_cod_original_cell_volume 6175.0(16)
_cod_original_sg_symbol_H-M Pca2(1)
_cod_database_code 7702720

loop_
_symmetry_equiv_pos_as_xyz
'x, y, z'
'-x, -y, z+1/2'
'x+1/2, -y, z'
'-x+1/2, y, z+1/2'

loop_
_atom_site_label
_atom_site_type_symbol
_atom_site_fract_x
_atom_site_fract_y
_atom_site_fract_z
_atom_site_U_iso_or_equiv
_atom_site_adp_type
_atom_site_occupancy
_atom_site_symmetry_multiplicity
_atom_site_calc_flag
_atom_site_refinement_flags
Ru1 Ru 0.55545(6) 0.21953(11) 0.24675(9) 0.0471(6) Uani 1 1 d .
Ru2 Ru 0.27953(6) 0.29573(10) 0.23609(10) 0.0370(5) Uani 1 1 d .
Cl1 Cl 0.3065(7) 0.7880(6) 0.9992(5) 0.176(6) Uani 1 1 d .
Cl2 Cl 0.4323(3) 0.2698(6) 0.0317(4) 0.080(2) Uani 1 1 d .
Cl3 Cl 0.3893(4) 0.3017(6) 0.4876(4) 0.089(2) Uani 1 1 d .
O11 O 0.2609(11) 0.7349(17) 0.9726(16) 0.162(13) Uani 1 1 d .
O12 O 0.300(2) 0.8863(15) 0.9756(13) 0.28(3) Uani 1 1 d .
O13 O 0.3182(19) 0.7820(15) 1.0687(14) 0.23(2) Uani 1 1 d .
O14 O 0.3656(16) 0.732(3) 0.9585(13) 0.221(17) Uani 1 1 d .
O21 O 0.4270(8) 0.3354(14) 0.0933(9) 0.092(6) Uani 1 1 d .
O22 O 0.3887(8) 0.2032(14) 0.0378(10) 0.092(6) Uani 1 1 d .
O23 O 0.4238(12) 0.3237(19) -0.0253(10) 0.128(10) Uani 1 1 d .
O24 O 0.4826(7) 0.2207(18) 0.0382(15) 0.146(11) Uani 1 1 d .
O31 O 0.3860(18) 0.216(2) 0.5235(16) 0.24(2) Uani 1 1 d .
O32 O 0.3475(12) 0.367(2) 0.4874(16) 0.173(12) Uani 1 1 d .
O33 O 0.4383(11) 0.356(2) 0.5137(18) 0.177(13) Uani 1 1 d .
O34 O 0.4063(10) 0.2729(18) 0.4196(11) 0.116(8) Uani 1 1 d .
N1 N 0.4738(6) 0.2407(9) 0.2377(10) 0.034(4) Uani 1 1 d .
N4 N 0.3625(5) 0.2791(8) 0.2388(10) 0.027(3) Uani 1 1 d U
N101 N 0.5440(8) 0.3547(12) 0.3010(8) 0.045(5) Uani 1 1 d .
N102 N 0.4891(7) 0.3814(12) 0.3048(9) 0.044(4) Uani 1 1 d .
N111 N 0.5431(6) 0.1392(12) 0.3326(8) 0.044(4) Uani 1 1 d D
N121 N 0.5566(6) 0.0876(11) 0.1975(11) 0.057(6) Uani 1 1 d .
N131 N 0.6406(10) 0.1919(14) 0.2596(9) 0.081(7) Uani 1 1 d D
N141 N 0.5823(8) 0.2963(15) 0.1627(11) 0.077(6) Uani 1 1 d D
N201 N 0.2894(6) 0.1653(11) 0.1877(9) 0.033(4) Uani 1 1 d .
N202 N 0.3466(6) 0.1328(10) 0.1835(8) 0.031(4) Uani 1 1 d .
N211 N 0.2909(7) 0.3834(11) 0.1488(11) 0.050(5) Uani 1 1 d .
N221 N 0.2831(6) 0.4347(13) 0.2848(11) 0.051(5) Uani 1 1 d .
N231 N 0.1929(6) 0.3055(10) 0.2354(14) 0.058(5) Uani 1 1 d .
N241 N 0.2602(7) 0.2196(11) 0.3241(8) 0.041(4) Uani 1 1 d .
C2 C 0.4505(9) 0.3201(14) 0.2698(9) 0.037(5) Uiso 1 1 d .
N3 N 0.3992(6) 0.3420(10) 0.2712(6) 0.026(4) Uani 1 1 d .
C5 C 0.3850(8) 0.1974(13) 0.2112(8) 0.028(5) Uiso 1 1 d .
N6 N 0.4389(7) 0.1767(11) 0.2061(9) 0.043(4) Uani 1 1 d .
C103 C 0.4845(9) 0.4694(16) 0.3409(11) 0.052(6) Uiso 1 1 d .
C104 C 0.5369(9) 0.4880(16) 0.3631(11) 0.052(6) Uiso 1 1 d .
H104 H 0.5474 0.5409 0.3932 0.062 Uiso 1 1 calc R
C105 C 0.5738(10) 0.4175(17) 0.3351(12) 0.056(6) Uiso 1 1 d .
C106 C 0.4283(9) 0.5195(17) 0.3553(12) 0.060(6) Uiso 1 1 d .
H10A H 0.4113 0.5404 0.3113 0.090 Uiso 1 1 calc R
H10B H 0.4342 0.5777 0.3850 0.090 Uiso 1 1 calc R
H10C H 0.4033 0.4725 0.3789 0.090 Uiso 1 1 calc R
C107 C 0.6356(10) 0.4163(18) 0.3386(13) 0.067(7) Uiso 1 1 d .
H10D H 0.6481 0.3555 0.3621 0.100 Uiso 1 1 calc R
H10E H 0.6488 0.4745 0.3646 0.100 Uiso 1 1 calc R
H10F H 0.6511 0.4179 0.2914 0.100 Uiso 1 1 calc R
C112 C 0.5434(9) 0.0351(15) 0.3203(15) 0.087(9) Uiso 1 1 d D
C113 C 0.5373(11) -0.035(3) 0.3748(12) 0.130(13) Uiso 1 1 d D
H113 H 0.5347 -0.1044 0.3651 0.156 Uiso 1 1 calc R
C114 C 0.5353(10) 0.001(2) 0.4450(14) 0.085(8) Uiso 1 1 d D
H114 H 0.5389 -0.0449 0.4824 0.102 Uiso 1 1 calc R
C115 C 0.5281(15) 0.103(2) 0.460(2) 0.163(16) Uiso 1 1 d D
H115 H 0.5206 0.1264 0.5052 0.195 Uiso 1 1 calc R
C116 C 0.5327(13) 0.170(3) 0.4019(11) 0.115(11) Uiso 1 1 d D
H116 H 0.5284 0.2391 0.4107 0.138 Uiso 1 1 calc R
C122 C 0.5421(11) 0.009(2) 0.2235(17) 0.098(9) Uiso 1 1 d .
C123 C 0.5400(15) -0.083(3) 0.214(2) 0.137(13) Uiso 1 1 d .
H123 H 0.5335 -0.1328 0.2484 0.165 Uiso 1 1 calc R
C124 C 0.5482(10) -0.098(2) 0.1506(15) 0.082(8) Uiso 1 1 d .
H124 H 0.5444 -0.1637 0.1340 0.099 Uiso 1 1 calc R
C125 C 0.5625(13) -0.025(2) 0.1022(16) 0.097(10) Uiso 1 1 d .
H125 H 0.5697 -0.0430 0.0552 0.117 Uiso 1 1 calc R
C126 C 0.5664(11) 0.080(2) 0.1250(16) 0.082(8) Uiso 1 1 d .
H126 H 0.5743 0.1346 0.0952 0.098 Uiso 1 1 calc R
C132 C 0.6732(11) 0.2202(18) 0.2050(14) 0.093(10) Uiso 1 1 d D
C133 C 0.7277(13) 0.199(2) 0.1939(19) 0.156(16) Uiso 1 1 d D
H133 H 0.7495 0.2192 0.1550 0.188 Uiso 1 1 calc R
C134 C 0.7458(10) 0.1441(17) 0.2485(14) 0.084(7) Uiso 1 1 d D
H134 H 0.7842 0.1261 0.2446 0.101 Uiso 1 1 calc R
C135 C 0.7218(11) 0.109(2) 0.3076(16) 0.117(11) Uiso 1 1 d D
H135 H 0.7403 0.0697 0.3418 0.141 Uiso 1 1 calc R
C136 C 0.6660(11) 0.1382(19) 0.3104(15) 0.097(9) Uiso 1 1 d D
H136 H 0.6445 0.1199 0.3500 0.117 Uiso 1 1 calc R
C142 C 0.6372(10) 0.2917(18) 0.1501(13) 0.095(9) Uiso 1 1 d D
C143 C 0.6583(15) 0.347(2) 0.0981(14) 0.128(12) Uiso 1 1 d D
H143 H 0.6978 0.3500 0.0929 0.154 Uiso 1 1 calc R
C144 C 0.6268(12) 0.400(2) 0.0531(19) 0.132(13) Uiso 1 1 d D
H144 H 0.6425 0.4229 0.0107 0.158 Uiso 1 1 calc R
C145 C 0.5737(12) 0.419(2) 0.0681(14) 0.105(10) Uiso 1 1 d D
H145 H 0.5503 0.4633 0.0434 0.126 Uiso 1 1 calc R
C146 C 0.5582(12) 0.3651(18) 0.1234(13) 0.089(8) Uiso 1 1 d D
H146 H 0.5211 0.3800 0.1380 0.107 Uiso 1 1 calc R
C203 C 0.3519(9) 0.0442(16) 0.1463(11) 0.052(6) Uiso 1 1 d .
C204 C 0.2998(8) 0.0213(15) 0.1270(11) 0.050(6) Uiso 1 1 d .
H204 H 0.2889 -0.0331 0.0985 0.060 Uiso 1 1 calc R
C205 C 0.2631(8) 0.0944(15) 0.1573(10) 0.045(6) Uiso 1 1 d .
C206 C 0.4062(9) -0.0011(18) 0.1324(12) 0.065(7) Uiso 1 1 d .
H20A H 0.4278 0.0418 0.1012 0.098 Uiso 1 1 calc R
H20B H 0.4007 -0.0662 0.1105 0.098 Uiso 1 1 calc R
H20C H 0.4267 -0.0095 0.1762 0.098 Uiso 1 1 calc R
C207 C 0.1999(9) 0.0949(16) 0.1455(12) 0.061(6) Uiso 1 1 d .
H20D H 0.1809 0.1152 0.1884 0.091 Uiso 1 1 calc R
H20E H 0.1875 0.0280 0.1324 0.091 Uiso 1 1 calc R
H20F H 0.1907 0.1417 0.1082 0.091 Uiso 1 1 calc R
C212 C 0.3013(10) 0.4802(18) 0.1618(13) 0.065(7) Uiso 1 1 d .
C213 C 0.3126(11) 0.543(2) 0.1060(14) 0.078(8) Uiso 1 1 d .
H213 H 0.3209 0.6113 0.1153 0.094 Uiso 1 1 calc R
C214 C 0.3123(11) 0.513(2) 0.0419(17) 0.098(9) Uiso 1 1 d .
H214 H 0.3196 0.5587 0.0052 0.118 Uiso 1 1 calc R
C215 C 0.3017(10) 0.4172(19) 0.0278(14) 0.079(8) Uiso 1 1 d .
H215 H 0.3013 0.3943 -0.0189 0.095 Uiso 1 1 calc R
C216 C 0.2913(9) 0.351(2) 0.0826(13) 0.065(7) Uiso 1 1 d .
H216 H 0.2845 0.2830 0.0730 0.078 Uiso 1 1 calc R
C222 C 0.2936(7) 0.5078(14) 0.2306(12) 0.047(5) Uiso 1 1 d .
C223 C 0.3002(10) 0.6045(19) 0.2649(13) 0.077(8) Uiso 1 1 d .
H223 H 0.3105 0.6591 0.2363 0.093 Uiso 1 1 calc R
C224 C 0.2933(10) 0.623(2) 0.3316(14) 0.075(8) Uiso 1 1 d .
H224 H 0.2972 0.6887 0.3485 0.090 Uiso 1 1 calc R
C225 C 0.2809(9) 0.5498(17) 0.3752(13) 0.061(7) Uiso 1 1 d .
H225 H 0.2746 0.5632 0.4230 0.073 Uiso 1 1 calc R
C226 C 0.2772(8) 0.4536(17) 0.3499(12) 0.050(6) Uiso 1 1 d .
H226 H 0.2702 0.4005 0.3813 0.060 Uiso 1 1 calc R
C232 C 0.1677(9) 0.2706(16) 0.2953(12) 0.050(6) Uiso 1 1 d .
C233 C 0.1073(10) 0.2885(17) 0.3049(13) 0.066(7) Uiso 1 1 d .
H233 H 0.0886 0.2717 0.3469 0.079 Uiso 1 1 calc R
C234 C 0.0812(10) 0.3287(17) 0.2527(13) 0.075(7) Uiso 1 1 d .
H234 H 0.0416 0.3312 0.2574 0.090 Uiso 1 1 calc R
C235 C 0.1007(10) 0.3666(18) 0.1945(13) 0.071(7) Uiso 1 1 d .
H235 H 0.0783 0.3999 0.1610 0.085 Uiso 1 1 calc R
C236 C 0.1608(10) 0.3510(19) 0.1878(14) 0.073(7) Uiso 1 1 d .
H236 H 0.1786 0.3747 0.1468 0.088 Uiso 1 1 calc R
C242 C 0.2030(9) 0.2215(16) 0.3402(11) 0.055(6) Uiso 1 1 d .
C243 C 0.1852(11) 0.1772(19) 0.4037(13) 0.076(7) Uiso 1 1 d .
H243 H 0.1480 0.1862 0.4198 0.091 Uiso 1 1 calc R
C244 C 0.2222(11) 0.122(2) 0.4408(14) 0.084(8) Uiso 1 1 d .
H244 H 0.2102 0.0868 0.4811 0.100 Uiso 1 1 calc R
C245 C 0.2730(12) 0.117(2) 0.4211(15) 0.086(8) Uiso 1 1 d .
H245 H 0.2979 0.0795 0.4491 0.104 Uiso 1 1 calc R
C246 C 0.2958(10) 0.1631(17) 0.3623(11) 0.057(6) Uiso 1 1 d .
H246 H 0.3340 0.1549 0.3498 0.068 Uiso 1 1 calc R
Cl4A Cl 0.3976(8) 0.891(3) 0.3261(16) 0.195(17) Uani 0.50 1 d P
Cl4B Cl 0.402(2) 0.851(4) 0.303(2) 0.31(4) Uani 0.50 1 d P
O42 O 0.3772(19) 0.803(3) 0.239(4) 0.140(15) Uiso 0.50 1 d P
O41 O 0.3711(18) 0.836(3) 0.365(2) 0.236(16) Uiso 1 1 d .
O45 O 0.3880(16) 0.968(3) 0.309(2) 0.210(15) Uiso 1 1 d .
O44 O 0.457(3) 0.870(5) 0.296(3) 0.33(3) Uiso 1 1 d .
O43 O 0.400(3) 0.926(5) 0.408(4) 0.18(2) Uiso 0.50 1 d P
O50 O 0.4615(14) 0.528(2) 0.1660(18) 0.197(12) Uiso 1 1 d .
O51 O 0.6780(16) 0.100(3) 0.015(2) 0.235(16) Uiso 1 1 d .

loop_
_atom_site_aniso_label
_atom_site_aniso_U_11
_atom_site_aniso_U_22
_atom_site_aniso_U_33
_atom_site_aniso_U_23
_atom_site_aniso_U_13
_atom_site_aniso_U_12
Ru1 0.0362(10) 0.0415(10) 0.0636(13) 0.0095(13) -0.0004(10) -0.0011(7)
Ru2 0.0351(9) 0.0293(8) 0.0467(10) 0.0065(11) -0.0033(10) 0.0010(6)
Cl1 0.396(19) 0.066(6) 0.066(7) 0.007(5) -0.036(9) -0.087(9)
Cl2 0.083(6) 0.088(5) 0.069(5) -0.009(5) -0.010(4) -0.013(5)
Cl3 0.138(7) 0.064(5) 0.065(5) 0.011(4) -0.022(4) 0.003(5)
O11 0.15(2) 0.114(17) 0.23(3) -0.12(2) 0.027(19) -0.057(17)
O12 0.74(8) 0.035(13) 0.073(16) 0.010(12) -0.12(3) -0.04(2)
O13 0.53(6) 0.053(15) 0.10(2) 0.010(14) 0.01(3) -0.05(2)
O14 0.31(4) 0.27(4) 0.091(19) -0.03(2) 0.11(2) 0.04(3)
O21 0.109(15) 0.081(13) 0.086(14) -0.015(11) -0.029(10) 0.002(11)
O22 0.085(14) 0.087(15) 0.103(15) -0.018(12) -0.015(11) -0.007(12)
O23 0.21(3) 0.14(2) 0.031(12) 0.005(13) 0.010(12) -0.101(19)
O24 0.026(11) 0.16(2) 0.25(3) -0.10(2) -0.005(13) -0.009(12)
O31 0.45(6) 0.15(3) 0.13(2) 0.11(2) 0.04(3) -0.07(3)
O32 0.16(2) 0.14(2) 0.21(3) -0.01(2) 0.01(2) 0.09(2)
O33 0.14(2) 0.16(3) 0.24(3) -0.08(2) -0.06(2) -0.025(19)
O34 0.14(2) 0.128(19) 0.078(16) -0.007(14) 0.024(13) -0.018(16)
N1 0.048(9) 0.019(7) 0.037(9) 0.010(10) 0.019(10) 0.010(7)
N4 0.018(6) 0.025(6) 0.038(7) 0.021(7) -0.002(7) -0.001(5)
N101 0.062(14) 0.043(11) 0.031(10) -0.019(9) 0.015(9) 0.000(10)
N102 0.030(11) 0.046(11) 0.058(12) -0.001(9) -0.011(8) -0.005(9)
N111 0.064(12) 0.047(11) 0.021(10) 0.013(8) -0.005(8) 0.001(9)
N121 0.030(11) 0.015(9) 0.125(18) 0.002(10) 0.007(10) -0.015(7)
N131 0.122(18) 0.066(13) 0.056(15) -0.009(12) 0.009(12) 0.020(12)
N141 0.049(13) 0.096(16) 0.086(16) 0.026(13) 0.005(11) 0.020(11)
N201 0.036(11) 0.014(8) 0.050(11) -0.008(8) -0.006(8) -0.008(7)
N202 0.025(10) 0.021(9) 0.049(10) 0.000(8) -0.004(7) 0.001(7)
N211 0.059(12) 0.009(9) 0.083(15) 0.001(9) -0.024(10) -0.012(8)
N221 0.019(10) 0.036(11) 0.098(16) 0.002(10) 0.006(8) -0.007(8)
N231 0.048(10) 0.032(8) 0.092(14) -0.008(12) -0.037(15) -0.001(7)
N241 0.055(12) 0.023(9) 0.046(10) 0.001(8) 0.004(9) 0.015(8)
N3 0.041(11) 0.019(8) 0.020(8) 0.011(6) -0.004(7) -0.011(7)
N6 0.040(11) 0.020(9) 0.069(12) 0.005(8) -0.004(8) -0.014(8)
Cl4A 0.055(11) 0.33(4) 0.20(3) 0.21(3) -0.087(14) -0.086(16)
Cl4B 0.37(7) 0.32(6) 0.23(4) -0.08(4) 0.16(4) 0.15(5)

loop_
_atom_type_symbol
_atom_type_description
_atom_type_scat_dispersion_real
_atom_type_scat_dispersion_imag
_atom_type_scat_source
C C 0.0033 0.0016 'International Tables Vol C Tables 4.2.6.8 and 6.1.1.4'
H H 0.0000 0.0000 'International Tables Vol C Tables 4.2.6.8 and 6.1.1.4'
N N 0.0061 0.0033 'International Tables Vol C Tables 4.2.6.8 and 6.1.1.4'
O O 0.0106 0.0060 'International Tables Vol C Tables 4.2.6.8 and 6.1.1.4'
Cl Cl 0.1484 0.1585 'International Tables Vol C Tables 4.2.6.8 and 6.1.1.4'
Ru Ru -1.2594 0.8363 'International Tables Vol C Tables 4.2.6.8 and 6.1.1.4'

loop_
_geom_angle_atom_site_label_1
_geom_angle_atom_site_label_2
_geom_angle_atom_site_label_3
_geom_angle
N1 Ru1 N111 90.3(7)
N1 Ru1 N121 95.7(6)
N111 Ru1 N121 85.0(8)
N1 Ru1 N141 99.6(7)
N111 Ru1 N141 170.0(7)
N121 Ru1 N141 94.0(8)
N1 Ru1 N131 177.3(7)
N111 Ru1 N131 87.1(7)
N121 Ru1 N131 83.4(7)
N141 Ru1 N131 83.0(7)
N1 Ru1 N101 78.0(7)
N111 Ru1 N101 92.2(6)
N121 Ru1 N101 173.1(7)
N141 Ru1 N101 89.9(7)
N131 Ru1 N101 102.8(7)
N4 Ru2 N201 78.3(6)
N4 Ru2 N241 98.4(7)
N201 Ru2 N241 88.4(7)
N4 Ru2 N211 87.4(6)
N201 Ru2 N211 96.1(7)
N241 Ru2 N211 173.2(7)
N4 Ru2 N231 177.0(6)
N201 Ru2 N231 99.8(6)
N241 Ru2 N231 79.1(8)
N211 Ru2 N231 95.1(8)
N4 Ru2 N221 92.7(6)
N201 Ru2 N221 170.8(6)
N241 Ru2 N221 95.0(7)
N211 Ru2 N221 81.3(8)
N231 Ru2 N221 89.3(6)
O13 Cl1 O11 119(2)
O13 Cl1 O12 113.1(14)
O11 Cl1 O12 106(2)
O13 Cl1 O14 104(2)
O11 Cl1 O14 103.7(17)
O12 Cl1 O14 110(2)
O23 Cl2 O24 118.1(18)
O23 Cl2 O22 108.0(13)
O24 Cl2 O22 109.8(14)
O23 Cl2 O21 108.7(14)
O24 Cl2 O21 106.7(12)
O22 Cl2 O21 104.6(12)
O32 Cl3 O31 121(2)
O32 Cl3 O34 113.0(18)
O31 Cl3 O34 104.8(19)
O32 Cl3 O33 105.9(19)
O31 Cl3 O33 107(2)
O34 Cl3 O33 102.9(18)
N6 N1 C2 117.2(15)
N6 N1 Ru1 124.0(11)
C2 N1 Ru1 118.6(13)
C5 N4 N3 115.6(13)
C5 N4 Ru2 118.9(11)
N3 N4 Ru2 125.4(11)
C105 N101 N102 109.4(16)
C105 N101 Ru1 138.3(16)
N102 N101 Ru1 112.2(12)
N101 N102 C103 109.3(15)
N101 N102 C2 116.7(16)
C103 N102 C2 133.9(18)
C112 N111 C116 116(2)
C112 N111 Ru1 113.3(15)
C116 N111 Ru1 130.2(17)
C122 N121 C126 113(2)
C122 N121 Ru1 125(2)
C126 N121 Ru1 121.9(16)
C136 N131 C132 117(3)
C136 N131 Ru1 128.1(18)
C132 N131 Ru1 114.6(17)
C146 N141 C142 111(2)
C146 N141 Ru1 132.5(18)
C142 N141 Ru1 115.6(16)
C205 N201 N202 102.2(15)
C205 N201 Ru2 143.9(14)
N202 N201 Ru2 113.9(9)
C5 N202 C203 132.8(16)
C5 N202 N201 114.9(13)
C203 N202 N201 112.1(14)
C216 N211 C212 119(2)
C216 N211 Ru2 125.8(14)
C212 N211 Ru2 115.1(17)
C226 N221 C222 125.7(19)
C226 N221 Ru2 127.5(16)
C222 N221 Ru2 106.8(14)
C236 N231 C232 118.5(19)
C236 N231 Ru2 127.0(19)
C232 N231 Ru2 114.0(15)
C246 N241 C242 120.0(18)
C246 N241 Ru2 126.4(15)
C242 N241 Ru2 113.3(12)
N3 C2 N1 126.4(17)
N3 C2 N102 119.3(18)
N1 C2 N102 114.3(18)
C2 N3 N4 118.0(14)
N6 C5 N4 126.6(15)
N6 C5 N202 119.3(16)
N4 C5 N202 114.0(15)
C5 N6 N1 115.9(15)
C104 C103 N102 104.3(18)
C104 C103 C106 133(2)
N102 C103 C106 122.8(19)
C103 C104 C105 110(2)
N101 C105 C104 107(2)
N101 C105 C107 125(2)
C104 C105 C107 128(2)
N111 C112 C113 122(2)
N111 C112 C122 110(2)
C113 C112 C122 127(2)
C112 C113 C114 118(3)
C115 C114 C113 121(3)
C114 C115 C116 117(3)
N111 C116 C115 124(3)
N121 C122 C123 144(4)
N121 C122 C112 104(2)
C123 C122 C112 109(3)
N121 C122 C124 108(2)
C123 C122 C124 37(2)
C112 C122 C124 145(2)
C124 C123 C122 107(4)
C123 C124 C125 126(3)
C123 C124 C122 37(2)
C125 C124 C122 89(2)
C124 C125 C126 119(3)
N121 C126 C125 110(2)
C133 C132 N131 128(3)
C133 C132 C142 121(2)
N131 C132 C142 111(2)
C132 C133 C134 107(3)
C133 C134 C135 135(3)
C134 C135 C136 110(3)
N131 C136 C135 123(3)
N141 C142 C143 118(3)
N141 C142 C132 115(2)
C143 C142 C132 127(2)
C144 C143 C142 124(3)
C145 C144 C143 120(4)
C144 C145 C146 110(3)
N141 C146 C145 135(3)
C204 C203 N202 104.8(18)
C204 C203 C206 133(2)
N202 C203 C206 122.2(18)
C203 C204 C205 107.2(19)
N201 C205 C204 113.4(18)
N201 C205 C207 123.2(18)
C204 C205 C207 122.9(19)
N211 C212 C222 114(2)
N211 C212 C213 119(2)
C222 C212 C213 127(2)
C214 C213 C212 123(3)
C213 C214 C215 120(3)
C214 C215 C216 119(3)
N211 C216 C215 121(2)
C212 C222 N221 121.7(19)
C212 C222 C223 131(2)
N221 C222 C223 107.1(19)
C224 C223 C222 126(3)
C223 C224 C225 120(3)
C224 C225 C226 119(2)
N221 C226 C225 121(2)
C242 C232 N231 114.9(19)
C242 C232 C233 127(2)
N231 C232 C233 118.4(19)
C234 C233 C232 116(2)
C233 C234 C235 130(3)
C234 C235 C236 112(2)
N231 C236 C235 125(2)
C232 C242 N241 118(2)
C232 C242 C243 124(2)
N241 C242 C243 118(2)
C244 C243 C242 119(3)
C245 C244 C243 119(3)
C244 C245 C246 126(3)
N241 C246 C245 116(2)
Cl4B Cl4A O45 123(6)
Cl4B Cl4A O41 90(6)
O45 Cl4A O41 130(5)
Cl4B Cl4A O44 59(7)
O45 Cl4A O44 104(3)
O41 Cl4A O44 126(4)
Cl4B Cl4A O43 145(6)
O45 Cl4A O43 92(5)
O41 Cl4A O43 67(3)
O44 Cl4A O43 112(3)
Cl4B Cl4A O42 27(6)
O45 Cl4A O42 104(3)
O41 Cl4A O42 91(3)
O44 Cl4A O42 79(3)
O43 Cl4A O42 158(3)
Cl4A Cl4B O44 94(9)
Cl4A Cl4B O41 60(4)
O44 Cl4B O41 128(6)
Cl4A Cl4B O42 141(8)
O44 Cl4B O42 113(4)
O41 Cl4B O42 114(6)
Cl4A Cl4B O45 35(4)
O44 Cl4B O45 92(6)
O41 Cl4B O45 89(3)
O42 Cl4B O45 113(5)
Cl4B O42 Cl4A 12(2)
Cl4A O41 Cl4B 30(3)
Cl4A O41 O43 69(4)
Cl4B O41 O43 95(4)
Cl4A O45 Cl4B 22(3)
Cl4B O44 Cl4A 27(3)
O41 O43 Cl4A 44(2)

loop_
_geom_bond_atom_site_label_1
_geom_bond_atom_site_label_2
_geom_bond_distance
Ru1 N1 1.976(14)
Ru1 N111 1.995(15)
Ru1 N121 2.012(17)
Ru1 N141 2.02(2)
Ru1 N131 2.08(2)
Ru1 N101 2.114(16)
Ru2 N4 1.993(11)
Ru2 N201 2.000(14)
Ru2 N241 2.031(16)
Ru2 N211 2.070(18)
Ru2 N231 2.072(14)
Ru2 N221 2.093(18)
Cl1 O13 1.37(3)
Cl1 O11 1.40(2)
Cl1 O12 1.41(2)
Cl1 O14 1.78(3)
Cl2 O23 1.33(2)
Cl2 O24 1.37(2)
Cl2 O22 1.379(19)
Cl2 O21 1.483(19)
Cl3 O32 1.32(2)
Cl3 O31 1.35(2)
Cl3 O34 1.42(2)
Cl3 O33 1.47(2)
N1 N6 1.34(2)
N1 C2 1.35(2)
N4 C5 1.33(2)
N4 N3 1.369(19)
N101 C105 1.28(3)
N101 N102 1.36(2)
N102 C103 1.38(3)
N102 C2 1.41(2)
N111 C112 1.419(17)
N111 C116 1.420(17)
N121 C122 1.22(3)
N121 C126 1.42(3)
N131 C136 1.358(17)
N131 C132 1.363(17)
N141 C146 1.326(16)
N141 C142 1.335(16)
N201 C205 1.28(2)
N201 N202 1.437(19)
N202 C5 1.37(2)
N202 C203 1.40(2)
N211 C216 1.35(3)
N211 C212 1.35(3)
N221 C226 1.28(3)
N221 C222 1.46(3)
N231 C236 1.34(3)
N231 C232 1.38(3)
N241 C246 1.36(3)
N241 C242 1.40(3)
C2 N3 1.26(2)
C5 N6 1.32(2)
C103 C104 1.35(3)
C103 C106 1.53(3)
C104 C105 1.40(3)
C105 C107 1.48(3)
C112 C113 1.421(18)
C112 C122 1.89(4)
C113 C114 1.435(18)
C114 C115 1.417(18)
C115 C116 1.430(18)
C122 C123 1.25(4)
C122 C124 2.01(4)
C123 C124 1.25(4)
C124 C125 1.39(4)
C125 C126 1.49(4)
C132 C133 1.348(18)
C132 C142 1.67(4)
C133 C134 1.356(19)
C134 C135 1.360(18)
C135 C136 1.390(18)
C142 C143 1.348(17)
C143 C144 1.344(17)
C144 C145 1.323(17)
C145 C146 1.336(17)
C203 C204 1.33(3)
C203 C206 1.46(3)
C204 C205 1.44(3)
C205 C207 1.53(3)
C212 C222 1.39(3)
C212 C213 1.40(3)
C213 C214 1.30(3)
C214 C215 1.34(3)
C215 C216 1.40(3)
C222 C223 1.47(3)
C223 C224 1.32(3)
C224 C225 1.33(3)
C225 C226 1.38(3)
C232 C242 1.38(3)
C232 C233 1.47(3)
C233 C234 1.30(3)
C234 C235 1.31(3)
C235 C236 1.46(3)
C242 C243 1.42(3)
C243 C244 1.36(3)
C244 C245 1.27(3)
C245 C246 1.40(3)
Cl4A Cl4B 0.71(6)
Cl4A O45 1.11(4)
Cl4A O41 1.22(5)
Cl4A O44 1.56(7)
Cl4A O43 1.64(7)
Cl4A O42 2.10(8)
Cl4B O44 1.34(7)
Cl4B O41 1.42(6)
Cl4B O42 1.51(7)
Cl4B O45 1.61(6)
O41 O43 1.63(7)
